data_4062997
_journal_name_full Organometallics
_journal_paper_doi 10.1021/om0498145
_journal_year 2004
_chemical_formula_moiety 'C33 H29 N Ni P '
_chemical_formula_sum 'C33 H29 N Ni P'
_chemical_formula_weight 529.286
_space_group_IT_number 19
_symmetry_cell_setting orthorhombic
_symmetry_space_group_name_Hall 'P 2ac 2ab'
_symmetry_space_group_name_H-M 'P 21 21 21'
_cell_angle_alpha 90.00
_cell_angle_beta 90.00
_cell_angle_gamma 90.00
_cell_formula_units_Z 4
_cell_length_a 9.5852(2)
_cell_length_b 14.0420(3)
_cell_length_c 20.0909(5)
_cell_measurement_temperature 298
_cell_volume 2704.14(11)
_exptl_crystal_density_diffrn 1.300
_cod_depositor_comments
;
The following automatic conversions were performed:
'_symmetry_cell_setting' value 'Orthorhombic' changed to 'orthorhombic'
according to '/home/saulius/struct/CIF-dictionaries/cif_core.dic'
dictionary named 'cif_core.dic' version 2.4.1 from 2010-06-29.

Automatic conversion script
Id: cif_fix_enum 1527 2010-12-29 10:47:43Z saulius 
;
_cod_original_formula_sum 'C33 H29 N Ni P '
_cod_database_code 4062997

loop_
_symmetry_equiv_pos_as_xyz
+X,+Y,+Z
'-X+ 1/2,-Y,+Z+ 1/2'
'+X+ 1/2,-Y+ 1/2,-Z'
'-X,+Y+ 1/2,-Z+ 1/2'

loop_
_atom_site_label
_atom_site_type_symbol
_atom_site_fract_x
_atom_site_fract_y
_atom_site_fract_z
_atom_site_U_iso_or_equiv
_atom_site_adp_type
_atom_site_occupancy
_atom_site_symmetry_multiplicity
_atom_site_calc_flag
_atom_site_refinement_flags
_atom_site_disorder_assembly
_atom_site_disorder_group
Ni1 Ni 0.51094(5) 0.44005(3) 0.39437(2) 0.04351(17) Uani 1 1 d . . .
P1 P 0.45114(11) 0.36483(7) 0.30759(5) 0.0420(3) Uani 1 1 d . . .
N1 N 0.6998(3) 0.4262(2) 0.36735(16) 0.0436(8) Uani 1 1 d . . .
C1 C 0.3434(4) 0.4255(3) 0.2461(2) 0.0460(9) Uani 1 1 d . . .
C2 C 0.3030(5) 0.5196(3) 0.2551(2) 0.0555(11) Uani 1 1 d . . .
C3 C 0.2258(5) 0.5661(4) 0.2074(3) 0.0712(14) Uani 1 1 d . . .
C4 C 0.1857(5) 0.5206(4) 0.1506(3) 0.0686(14) Uani 1 1 d . . .
C5 C 0.2229(5) 0.4271(4) 0.1407(2) 0.0644(13) Uani 1 1 d . . .
C6 C 0.2996(5) 0.3786(3) 0.1884(2) 0.0563(11) Uani 1 1 d . . .
C7 C 0.3610(4) 0.2521(3) 0.3191(2) 0.0463(10) Uani 1 1 d . . .
C8 C 0.2180(5) 0.2523(3) 0.3300(3) 0.0651(13) Uani 1 1 d . . .
C9 C 0.1487(6) 0.1682(4) 0.3402(3) 0.0765(15) Uani 1 1 d . . .
C10 C 0.2178(7) 0.0828(4) 0.3400(3) 0.0754(16) Uani 1 1 d . . .
C11 C 0.3581(7) 0.0817(3) 0.3295(3) 0.0728(15) Uani 1 1 d . . .
C12 C 0.4306(5) 0.1653(3) 0.3199(2) 0.0605(12) Uani 1 1 d . . .
C13 C 0.6189(4) 0.3434(3) 0.27009(19) 0.0440(9) Uani 1 1 d . . .
C14 C 0.6458(5) 0.2978(3) 0.2100(2) 0.0528(11) Uani 1 1 d . . .
C15 C 0.7798(5) 0.2902(3) 0.1864(2) 0.0621(12) Uani 1 1 d . . .
C16 C 0.8892(5) 0.3256(3) 0.2235(2) 0.0606(12) Uani 1 1 d . . .
C17 C 0.8668(4) 0.3707(3) 0.2833(2) 0.0517(10) Uani 1 1 d . . .
C18 C 0.7297(4) 0.3804(3) 0.30911(19) 0.0431(9) Uani 1 1 d . . .
C19 C 0.8114(4) 0.4605(3) 0.40729(19) 0.0454(10) Uani 1 1 d . . .
C20 C 0.8700(5) 0.4029(4) 0.4574(2) 0.0652(13) Uani 1 1 d . . .
C21 C 0.8204(8) 0.3026(5) 0.4668(3) 0.104(2) Uani 1 1 d . . .
C22 C 0.9728(6) 0.4436(6) 0.4986(2) 0.088(2) Uani 1 1 d . . .
C23 C 1.0142(6) 0.5366(7) 0.4894(3) 0.095(2) Uani 1 1 d . . .
C24 C 0.9610(6) 0.5887(5) 0.4412(3) 0.0810(17) Uani 1 1 d . . .
C25 C 0.8592(4) 0.5535(3) 0.3987(2) 0.0569(11) Uani 1 1 d . . .
C26 C 0.8000(7) 0.6159(4) 0.3456(3) 0.0876(17) Uani 1 1 d . . .
C27 C 0.3221(5) 0.4459(4) 0.4332(2) 0.0608(11) Uani 1 1 d . . .
C28 C 0.4021(5) 0.5214(3) 0.4605(2) 0.0526(11) Uani 1 1 d . . .
C29 C 0.5285(5) 0.5002(3) 0.49489(18) 0.0550(11) Uani 1 1 d . . .
C30 C 0.6198(5) 0.5742(4) 0.5128(2) 0.0691(14) Uani 1 1 d . . .
C31 C 0.5915(6) 0.6657(4) 0.4965(2) 0.0695(14) Uani 1 1 d . . .
C32 C 0.4695(6) 0.6880(4) 0.4616(2) 0.0716(14) Uani 1 1 d . . .
C33 C 0.3784(5) 0.6193(3) 0.4429(2) 0.0613(13) Uani 1 1 d . . .
H2 H 0.3319 0.5523 0.2947 0.067 Uiso 1 1 d R . .
H3 H 0.1983 0.6311 0.2141 0.085 Uiso 1 1 d R . .
H4 H 0.1304 0.5524 0.1175 0.082 Uiso 1 1 d R . .
H5 H 0.1984 0.3952 0.1000 0.077 Uiso 1 1 d R . .
H6 H 0.3230 0.3128 0.1821 0.068 Uiso 1 1 d R . .
H8 H 0.1690 0.3120 0.3300 0.078 Uiso 1 1 d R . .
H9 H 0.0498 0.1683 0.3477 0.092 Uiso 1 1 d R . .
H10 H 0.1676 0.0246 0.3471 0.091 Uiso 1 1 d R . .
H11 H 0.4057 0.0216 0.3298 0.087 Uiso 1 1 d R . .
H12 H 0.5298 0.1645 0.3134 0.073 Uiso 1 1 d R . .
H14 H 0.5704 0.2705 0.1850 0.063 Uiso 1 1 d R . .
H15 H 0.7956 0.2606 0.1440 0.075 Uiso 1 1 d R . .
H16 H 0.9828 0.3186 0.2071 0.073 Uiso 1 1 d R . .
H17 H 0.9447 0.3960 0.3075 0.062 Uiso 1 1 d R . .
H21A H 0.8723 0.2737 0.5023 0.125 Uiso 1 1 d R . .
H21B H 0.8342 0.2667 0.4266 0.125 Uiso 1 1 d R . .
H21C H 0.7230 0.3030 0.4779 0.125 Uiso 1 1 d R . .
H22 H 1.0170 0.4073 0.5332 0.105 Uiso 1 1 d R . .
H23 H 1.0790 0.5675 0.5187 0.114 Uiso 1 1 d R . .
H24 H 0.9954 0.6522 0.4346 0.097 Uiso 1 1 d R . .
H26A H 0.8460 0.6766 0.3476 0.105 Uiso 1 1 d R . .
H26B H 0.7016 0.6245 0.3520 0.105 Uiso 1 1 d R . .
H26C H 0.8164 0.5874 0.3028 0.105 Uiso 1 1 d R . .
H27A H 0.2550 0.4541 0.3982 0.073 Uiso 1 1 d R . .
H27B H 0.3036 0.3875 0.4564 0.073 Uiso 1 1 d R . .
H30 H 0.7034 0.5597 0.5370 0.083 Uiso 1 1 d R . .
H31 H 0.6552 0.7156 0.5083 0.083 Uiso 1 1 d R . .
H32 H 0.4523 0.7535 0.4507 0.086 Uiso 1 1 d R . .
H33 H 0.2953 0.6353 0.4186 0.074 Uiso 1 1 d R . .

loop_
_atom_site_aniso_label
_atom_site_aniso_U_11
_atom_site_aniso_U_22
_atom_site_aniso_U_33
_atom_site_aniso_U_23
_atom_site_aniso_U_13
_atom_site_aniso_U_12
Ni1 0.0437(3) 0.0432(3) 0.0437(3) -0.0055(2) 0.0034(2) 0.0024(2)
P1 0.0407(5) 0.0395(5) 0.0459(5) -0.0042(4) 0.0014(4) -0.0025(4)
N1 0.0414(16) 0.0451(19) 0.0444(17) -0.0104(15) 0.0008(14) 0.0005(15)
C1 0.040(2) 0.046(2) 0.053(2) 0.0006(19) 0.0011(17) -0.0039(18)
C2 0.054(3) 0.049(3) 0.064(3) -0.005(2) -0.004(2) 0.001(2)
C3 0.066(3) 0.058(3) 0.090(4) 0.001(3) -0.016(3) 0.014(3)
C4 0.057(3) 0.078(4) 0.070(3) 0.012(3) -0.011(3) 0.009(3)
C5 0.060(3) 0.080(4) 0.053(3) -0.002(2) -0.010(2) -0.005(3)
C6 0.059(3) 0.052(3) 0.058(3) -0.002(2) -0.005(2) -0.003(2)
C7 0.048(2) 0.044(2) 0.047(2) -0.0037(19) 0.0023(18) -0.0034(18)
C8 0.051(3) 0.059(3) 0.085(3) 0.012(3) -0.002(3) -0.009(2)
C9 0.063(3) 0.072(4) 0.095(4) 0.014(3) 0.003(3) -0.030(3)
C10 0.101(4) 0.064(4) 0.061(3) 0.004(2) 0.008(3) -0.032(3)
C11 0.104(4) 0.044(3) 0.070(3) 0.000(2) 0.000(3) -0.003(3)
C12 0.066(3) 0.044(2) 0.071(3) 0.000(2) 0.002(3) 0.003(2)
C13 0.044(2) 0.043(2) 0.045(2) -0.0052(18) 0.0047(18) 0.0004(18)
C14 0.054(3) 0.050(2) 0.054(2) -0.013(2) 0.003(2) -0.006(2)
C15 0.069(3) 0.064(3) 0.054(3) -0.016(2) 0.019(2) -0.003(2)
C16 0.051(3) 0.066(3) 0.065(3) -0.013(2) 0.021(2) -0.001(2)
C17 0.043(2) 0.055(2) 0.057(2) -0.006(2) 0.0036(19) 0.000(2)
C18 0.045(2) 0.040(2) 0.044(2) -0.0007(18) 0.0042(19) 0.0016(18)
C19 0.041(2) 0.055(3) 0.041(2) -0.0071(18) -0.0005(17) 0.0026(18)
C20 0.062(3) 0.081(4) 0.053(3) 0.007(2) 0.001(2) 0.024(3)
C21 0.120(5) 0.093(5) 0.100(4) 0.038(4) 0.014(4) 0.037(4)
C22 0.061(3) 0.152(6) 0.051(3) -0.001(3) -0.009(2) 0.039(4)
C23 0.060(3) 0.149(7) 0.075(4) -0.038(4) -0.007(3) -0.006(4)
C24 0.061(3) 0.105(4) 0.077(4) -0.038(3) 0.011(3) -0.023(3)
C25 0.059(2) 0.058(3) 0.053(2) -0.016(2) 0.004(2) -0.007(2)
C26 0.113(5) 0.058(3) 0.092(4) 0.012(3) 0.005(4) -0.008(3)
C27 0.056(3) 0.068(3) 0.059(3) -0.003(2) 0.009(2) -0.004(3)
C28 0.061(3) 0.054(3) 0.042(2) -0.0053(19) 0.018(2) 0.009(2)
C29 0.057(3) 0.072(3) 0.037(2) -0.0028(19) 0.006(2) 0.013(2)
C30 0.064(3) 0.099(4) 0.045(2) -0.021(3) -0.006(2) 0.017(3)
C31 0.078(4) 0.067(3) 0.063(3) -0.020(2) -0.009(3) 0.001(3)
C32 0.098(4) 0.055(3) 0.062(3) -0.016(2) -0.001(3) 0.011(3)
C33 0.070(3) 0.061(3) 0.052(2) -0.007(2) -0.006(2) 0.020(3)

loop_
_geom_bond_atom_site_label_1
_geom_bond_atom_site_label_2
_geom_bond_distance
_geom_bond_site_symmetry_2
_geom_bond_publ_flag
Ni1 N1 1.900(3) . ?
Ni1 C27 1.973(4) . ?
Ni1 C28 2.039(4) . ?
Ni1 P1 2.1176(11) . ?
Ni1 C29 2.196(4) . ?
P1 C13 1.801(4) . ?
P1 C7 1.818(4) . ?
P1 C1 1.822(4) . ?
N1 C18 1.366(5) . ?
N1 C19 1.421(5) . ?
C1 C2 1.389(6) . ?
C1 C6 1.397(6) . ?
C2 C3 1.376(7) . ?
C3 C4 1.362(8) . ?
C4 C5 1.376(7) . ?
C5 C6 1.387(7) . ?
C7 C8 1.388(6) . ?
C7 C12 1.390(6) . ?
C8 C9 1.370(6) . ?
C9 C10 1.370(8) . ?
C10 C11 1.361(8) . ?
C11 C12 1.377(7) . ?
C13 C14 1.391(6) . ?
C13 C18 1.418(6) . ?
C14 C15 1.374(6) . ?
C15 C16 1.380(7) . ?
C16 C17 1.375(6) . ?
C17 C18 1.419(6) . ?
C19 C25 1.395(6) . ?
C19 C20 1.408(6) . ?
C20 C22 1.407(8) . ?
C20 C21 1.499(8) . ?
C22 C23 1.377(8) . ?
C23 C24 1.318(9) . ?
C24 C25 1.388(7) . ?
C25 C26 1.492(7) . ?
C27 C28 1.420(6) . ?
C28 C29 1.425(6) . ?
C28 C33 1.438(6) . ?
C29 C30 1.406(7) . ?
C30 C31 1.353(7) . ?
C31 C32 1.399(8) . ?
C32 C33 1.354(7) . ?
C2 H2 0.9595 . ?
C3 H3 0.9595 . ?
C4 H4 0.9605 . ?
C5 H5 0.9615 . ?
C6 H6 0.9592 . ?
C8 H8 0.9609 . ?
C9 H9 0.9599 . ?
C10 H10 0.9590 . ?
C11 H11 0.9594 . ?
C12 H12 0.9598 . ?
C14 H14 0.9600 . ?
C15 H15 0.9599 . ?
C16 H16 0.9608 . ?
C17 H17 0.9592 . ?
C21 H21A 0.9596 . ?
C21 H21B 0.9612 . ?
C21 H21C 0.9599 . ?
C22 H22 0.9605 . ?
C23 H23 0.9595 . ?
C24 H24 0.9599 . ?
C26 H26A 0.9605 . ?
C26 H26B 0.9595 . ?
C26 H26C 0.9614 . ?
C27 H27A 0.9599 . ?
C27 H27B 0.9598 . ?
C30 H30 0.9591 . ?
C31 H31 0.9591 . ?
C32 H32 0.9597 . ?
C33 H33 0.9609 . ?
